data_4504605
loop_
_publ_author_name
'Adams, Christopher J.'
'Angeloni, Alessandro'
'Orpen, A. Guy'
'Podesta, Thomas J.'
'Shore, Benjamin'

_publ_section_title
;
 Crystal Synthesis of Organic&#x2212;Inorganic Hybrid Salts Based on
 Tetrachloroplatinate and -palladate Salts of Organic Cations:&#x2009;
 Formation of Linear, Two-, and Three-Dimensional
 NH&#x00B7;&#x00B7;&#x00B7;Cl Hydrogen Bond Networks
;
_journal_issue 2
_journal_name_full 'Crystal Growth &amp; Design'
_journal_page_first 411
_journal_paper_doi 10.1021/cg050362o
_journal_volume 6
_journal_year 2006
_chemical_formula_sum 'C6 H12 Cl N O2'
_chemical_formula_weight 165.62
_chemical_name_systematic
;
 ?
;
_space_group_IT_number 19
_symmetry_cell_setting orthorhombic
_symmetry_space_group_name_Hall 'P 2ac 2ab'
_symmetry_space_group_name_H-M 'P 21 21 21'
_atom_sites_solution_hydrogens geom
_atom_sites_solution_primary direct
_atom_sites_solution_secondary difmap
_audit_creation_method SHELXL-97
_cell_angle_alpha 90.00
_cell_angle_beta 90.00
_cell_angle_gamma 90.00
_cell_formula_units_Z 4
_cell_length_a 7.0204(19)
_cell_length_b 7.4522(14)
_cell_length_c 15.2130(55)
_cell_measurement_reflns_used 82
_cell_measurement_temperature 173(2)
_cell_volume 795.9(4)
_computing_cell_refinement 'Bruker SMART'
_computing_data_collection 'Bruker SMART'
_computing_data_reduction 'Bruker SHELXTL'
_computing_molecular_graphics 'Bruker SHELXTL'
_computing_publication_material 'Bruker SHELXTL'
_computing_structure_refinement 'SHELXL-97 (Sheldrick, 1997)'
_computing_structure_solution 'SHELXS-97 (Sheldrick, 1990)'
_diffrn_ambient_temperature 173(2)
_diffrn_measured_fraction_theta_full 0.998
_diffrn_measured_fraction_theta_max 0.998
_diffrn_measurement_device_type 'CCD area detector'
_diffrn_measurement_method 'phi and omega scans'
_diffrn_radiation_monochromator graphite
_diffrn_radiation_source 'fine-focus sealed tube'
_diffrn_radiation_type MoK\a
_diffrn_radiation_wavelength 0.71073
_diffrn_reflns_av_R_equivalents 0.0376
_diffrn_reflns_av_sigmaI/netI 0.0470
_diffrn_reflns_limit_h_max 4
_diffrn_reflns_limit_h_min -9
_diffrn_reflns_limit_k_max 9
_diffrn_reflns_limit_k_min -9
_diffrn_reflns_limit_l_max 19
_diffrn_reflns_limit_l_min -18
_diffrn_reflns_number 5182
_diffrn_reflns_theta_full 27.50
_diffrn_reflns_theta_max 27.50
_diffrn_reflns_theta_min 2.68
_diffrn_standards_decay_% none
_exptl_absorpt_coefficient_mu 0.422
_exptl_absorpt_correction_T_max 0.746
_exptl_absorpt_correction_T_min 0.596
_exptl_absorpt_correction_type multi-scan
_exptl_absorpt_process_details
; 
 G. M. Sheldrick. 
 SADABS: A program for absorption correction with the Siemens SMART system; 
 University of G\"ottingen: Germany, 1996.
;
_exptl_crystal_colour colourless
_exptl_crystal_density_diffrn 1.382
_exptl_crystal_density_method 'not measured'
_exptl_crystal_description block
_exptl_crystal_F_000 352
_exptl_crystal_size_max 0.4
_exptl_crystal_size_mid 0.4
_exptl_crystal_size_min 0.3
_refine_diff_density_max 0.267
_refine_diff_density_min -0.188
_refine_diff_density_rms 0.054
_refine_ls_abs_structure_details 'Flack H D (1983), Acta Cryst. A39, 876-881'
_refine_ls_abs_structure_Flack 0.27(8)
_refine_ls_extinction_method none
_refine_ls_goodness_of_fit_ref 1.019
_refine_ls_hydrogen_treatment mixed
_refine_ls_matrix_type full
_refine_ls_number_parameters 95
_refine_ls_number_reflns 1821
_refine_ls_number_restraints 0
_refine_ls_restrained_S_all 1.019
_refine_ls_R_factor_all 0.0477
_refine_ls_R_factor_gt 0.0338
_refine_ls_shift/su_max 0.001
_refine_ls_shift/su_mean 0.000
_refine_ls_structure_factor_coef Fsqd
_refine_ls_weighting_details 'calc w=1/[\s^2^(Fo^2^)+(0.0397P)^2^+0.0000P] where P=(Fo^2^+2Fc^2^)/3'
_refine_ls_weighting_scheme calc
_refine_ls_wR_factor_gt 0.0729
_refine_ls_wR_factor_ref 0.0775
_reflns_number_gt 1526
_reflns_number_total 1821
_reflns_threshold_expression >2sigma(I)
_cod_data_source_file cg050362osi20050725_015150.cif
_cod_data_source_block 11
_cod_depositor_comments
;
The following automatic conversions were performed:

'_symmetry_cell_setting' value 'Orthorhombic' changed to
'orthorhombic' according to
/home/saulius/struct/CIF-dictionaries/cif_core.dic dictionary named
'cif_core.dic' version 2.4.1 from 2010-06-29.

Automatic conversion script
Id: cif_fix_values 1715 2011-07-08 13:25:40Z adriana 
;
_cod_original_cell_volume 795.90(37)
_cod_original_sg_symbol_H-M P2(1)2(1)2(1)
_cod_database_code 4504605

loop_
_symmetry_equiv_pos_as_xyz
'x, y, z'
'-x+1/2, -y, z+1/2'
'-x, y+1/2, -z+1/2'
'x+1/2, -y+1/2, -z'

loop_
_atom_site_label
_atom_site_type_symbol
_atom_site_fract_x
_atom_site_fract_y
_atom_site_fract_z
_atom_site_U_iso_or_equiv
_atom_site_adp_type
_atom_site_occupancy
_atom_site_symmetry_multiplicity
_atom_site_calc_flag
_atom_site_refinement_flags
Cl1 Cl 0.19819(7) 0.95960(7) 0.92822(3) 0.02385(14) Uani 1 1 d .
O1 O 0.4238(2) 0.9314(3) 0.76041(10) 0.0421(5) Uani 1 1 d .
H1' H 0.354(5) 0.945(5) 0.817(2) 0.097(11) Uiso 1 1 d .
O2 O 0.6662(3) 0.8747(3) 0.84874(9) 0.0445(5) Uani 1 1 d .
N1 N 0.9302(3) 1.0574(3) 0.54702(11) 0.0252(4) Uani 1 1 d .
H99A H 0.8915 1.1722 0.5515 0.030 Uiso 1 1 calc R
H99B H 1.0090 1.0496 0.5005 0.030 Uiso 1 1 calc R
C1 C 1.0365(3) 1.0068(3) 0.62838(14) 0.0306(6) Uani 1 1 d .
H1A H 1.1429 1.0881 0.6368 0.037 Uiso 1 1 calc R
H1B H 1.0867 0.8862 0.6223 0.037 Uiso 1 1 calc R
C2 C 0.9048(3) 1.0158(3) 0.70749(14) 0.0270(5) Uani 1 1 d .
H2A H 0.8647 1.1389 0.7166 0.032 Uiso 1 1 calc R
H2B H 0.9734 0.9770 0.7595 0.032 Uiso 1 1 calc R
C3 C 0.7301(3) 0.8976(3) 0.69479(13) 0.0214(5) Uani 1 1 d .
H3A H 0.7754 0.7741 0.6879 0.026 Uiso 1 1 calc R
C4 C 0.6271(3) 0.9484(4) 0.60960(13) 0.0263(5) Uani 1 1 d .
H4A H 0.5217 0.8665 0.6000 0.032 Uiso 1 1 calc R
H4B H 0.5756 1.0687 0.6150 0.032 Uiso 1 1 calc R
C5 C 0.7617(3) 0.9407(3) 0.53168(13) 0.0268(5) Uani 1 1 d .
H5A H 0.8033 0.8179 0.5226 0.032 Uiso 1 1 calc R
H5B H 0.6955 0.9798 0.4791 0.032 Uiso 1 1 calc R
C6 C 0.6064(3) 0.9023(3) 0.77561(14) 0.0245(5) Uani 1 1 d .

loop_
_atom_site_aniso_label
_atom_site_aniso_U_11
_atom_site_aniso_U_22
_atom_site_aniso_U_33
_atom_site_aniso_U_23
_atom_site_aniso_U_13
_atom_site_aniso_U_12
Cl1 0.0228(2) 0.0258(2) 0.0229(2) 0.0007(2) 0.0016(2) -0.0001(2)
O1 0.0278(9) 0.0767(14) 0.0217(9) 0.0067(10) 0.0048(7) 0.0093(10)
O2 0.0333(11) 0.0802(14) 0.0199(9) -0.0003(8) 0.0008(7) 0.0037(10)
N1 0.0274(9) 0.0231(10) 0.0250(10) 0.0024(8) 0.0092(7) 0.0013(9)
C1 0.0228(12) 0.0407(17) 0.0282(12) 0.0013(10) -0.0003(9) -0.0016(10)
C2 0.0246(11) 0.0332(13) 0.0232(11) -0.0014(9) -0.0028(9) -0.0015(10)
C3 0.0234(12) 0.0216(10) 0.0191(10) 0.0000(8) -0.0001(9) 0.0005(9)
C4 0.0224(11) 0.0381(13) 0.0185(10) 0.0004(11) -0.0013(8) -0.0034(11)
C5 0.0286(12) 0.0328(12) 0.0190(10) 0.0000(10) 0.0006(8) -0.0034(10)
C6 0.0264(13) 0.0290(12) 0.0182(11) -0.0013(9) 0.0006(9) -0.0019(10)

loop_
_atom_type_symbol
_atom_type_description
_atom_type_scat_dispersion_real
_atom_type_scat_dispersion_imag
_atom_type_scat_source
C C 0.0033 0.0016 'International Tables Vol C Tables 4.2.6.8 and 6.1.1.4'
H H 0.0000 0.0000 'International Tables Vol C Tables 4.2.6.8 and 6.1.1.4'
N N 0.0061 0.0033 'International Tables Vol C Tables 4.2.6.8 and 6.1.1.4'
O O 0.0106 0.0060 'International Tables Vol C Tables 4.2.6.8 and 6.1.1.4'
Cl Cl 0.1484 0.1585 'International Tables Vol C Tables 4.2.6.8 and 6.1.1.4'

loop_
_geom_angle_atom_site_label_1
_geom_angle_atom_site_label_2
_geom_angle_atom_site_label_3
_geom_angle
C5 N1 C1 112.33(17)
N1 C1 C2 109.97(18)
C1 C2 C3 111.38(18)
C6 C3 C2 110.37(17)
C6 C3 C4 114.37(18)
C2 C3 C4 110.20(17)
C5 C4 C3 110.95(18)
N1 C5 C4 110.54(17)
O2 C6 O1 121.8(2)
O2 C6 C3 123.2(2)
O1 C6 C3 114.89(18)

loop_
_geom_bond_atom_site_label_1
_geom_bond_atom_site_label_2
_geom_bond_distance
O1 C6 1.321(3)
O2 C6 1.207(2)
N1 C5 1.487(3)
N1 C1 1.494(3)
C1 C2 1.519(3)
C2 C3 1.522(3)
C3 C6 1.506(3)
C3 C4 1.532(3)
C4 C5 1.517(3)
